data_1531094
loop_
_publ_author_name
'Avdeev, M.'
'Seabra, M.P.'
'Ferreira, V.M.'

_publ_section_title
;
 Structure evolution in La (Mg0.5 Ti0.5) O3 - Sr Ti O3 system
;
_journal_name_full 'Materials Research Bulletin'
_journal_page_first 1459
_journal_page_last 1468
_journal_volume 37
_journal_year 2002
_chemical_formula_sum 'La0.3 Mg0.15 O3 Sr0.7 Ti0.85'
_chemical_name_systematic '(La0.3 Sr0.7) (Mg0.15 Ti0.85) O3'
_space_group_IT_number 74
_symmetry_space_group_name_Hall '-I 2b 2'
_symmetry_space_group_name_H-M 'I m m a'
_cell_angle_alpha 90
_cell_angle_beta 90
_cell_angle_gamma 90
_cell_formula_units_Z 4
_cell_length_a 5.537
_cell_length_b 7.8224
_cell_length_c 5.5554
_cell_volume 240.619
_citation_journal_id_ASTM MRBUAC
_cod_data_source_file Avdeev_MRBUAC_2002_773.cif
_cod_data_source_block La0.3Mg0.15O3Sr0.7Ti0.85
_cod_database_code 1531094

loop_
_symmetry_equiv_pos_as_xyz
x,y,z
-x,-y+1/2,z
x,-y,-z
-x,y+1/2,-z
-x,-y,-z
x,y-1/2,-z
-x,y,z
x,-y-1/2,z
x+1/2,y+1/2,z+1/2
-x+1/2,-y+1,z+1/2
x+1/2,-y+1/2,-z+1/2
-x+1/2,y+1,-z+1/2
-x+1/2,-y+1/2,-z+1/2
x+1/2,y,-z+1/2
-x+1/2,y+1/2,z+1/2
x+1/2,-y,z+1/2

loop_
_atom_site_label
_atom_site_type_symbol
_atom_site_fract_x
_atom_site_fract_y
_atom_site_fract_z
_atom_site_occupancy
_atom_site_U_iso_or_equiv
O1 O-2 0 0.25 0.0331 1 0.0
O2 O-2 0.25 -0.0246 0.25 1 0.0
Mg1 Mg+2 0 0 0 0.15 0.0
La1 La+3 0 0.25 0.5007 0.3 0.0
Ti1 Ti+4 0 0 0 0.85 0.0
Sr1 Sr+2 0 0.25 0.5007 0.7 0.0
